data_9009844
loop_
_publ_author_name
'Ercit, T. S.'
'Cerny, P.'
'Hawthorne, F. C.'

_publ_section_title
;
 Cesstibtantite - a geologic introduction to the inverse pyrochlores
 Sample: KO-1
;
_journal_name_full 'Mineralogy and Petrology'
_journal_page_first 235
_journal_page_last 255
_journal_paper_doi 10.1007/BF01163101
_journal_volume 48
_journal_year 1993
_chemical_compound_source 'Leshaia pegmatite, Kola Peninsula, Russia'
_chemical_formula_sum 'Bi0.01 Cs0.31 F0.5 H0.5 Na0.31 Nb0.12 O6.19 Pb0.02 Sb0.57 Ta1.88'
_chemical_name_mineral Cesstibtantite
_space_group_IT_number 227
_symmetry_space_group_name_Hall '-F 4vw 2vw 3'
_symmetry_space_group_name_H-M 'F d -3 m :2'
_cell_angle_alpha 90
_cell_angle_beta 90
_cell_angle_gamma 90
_cell_formula_units_Z 8
_cell_length_a 10.515
_cell_length_b 10.515
_cell_length_c 10.515
_cell_volume 1162.593
_database_code_amcsd 0014636
_exptl_crystal_density_diffrn 6.677
_cod_original_sg_symbol_H-M 'F d 3 m'
_cod_original_formula_sum 'Sb.57 Na.31 Pb.02 Bi.01 (Ta1.88 Nb.12) O6.19 F.5 Cs.31 H.5'
_cod_database_code 9009844

loop_
_space_group_symop_operation_xyz
x,y,z
x,1/2+y,1/2+z
1/2+x,y,1/2+z
1/2+x,1/2+y,z
3/4+z,1/2-x,1/4+y
3/4+z,-x,3/4+y
1/4+z,1/2-x,3/4+y
1/4+z,-x,1/4+y
3/4-y,1/2+z,1/4-x
3/4-y,+z,3/4-x
1/4-y,1/2+z,3/4-x
1/4-y,+z,1/4-x
3/4+x,1/2-y,1/4+z
3/4+x,-y,3/4+z
1/4+x,1/2-y,3/4+z
1/4+x,-y,1/4+z
3/4-z,1/2+x,1/4-y
3/4-z,+x,3/4-y
1/4-z,1/2+x,3/4-y
1/4-z,+x,1/4-y
3/4+y,1/2-z,1/4+x
3/4+y,-z,3/4+x
1/4+y,1/2-z,3/4+x
1/4+y,-z,1/4+x
3/4-x,1/2+y,1/4-z
3/4-x,+y,3/4-z
1/4-x,1/2+y,3/4-z
1/4-x,+y,1/4-z
1/2+x,3/4-z,1/4-y
1/2+x,1/4-z,3/4-y
+x,3/4-z,3/4-y
+x,1/4-z,1/4-y
1/2-z,3/4+y,1/4+x
1/2-z,1/4+y,3/4+x
-z,3/4+y,3/4+x
-z,1/4+y,1/4+x
1/2+y,3/4-x,1/4-z
1/2+y,1/4-x,3/4-z
+y,3/4-x,3/4-z
+y,1/4-x,1/4-z
1/2-x,3/4+z,1/4+y
1/2-x,1/4+z,3/4+y
-x,3/4+z,3/4+y
-x,1/4+z,1/4+y
1/2+z,3/4-y,1/4-x
1/2+z,1/4-y,3/4-x
+z,3/4-y,3/4-x
+z,1/4-y,1/4-x
1/2-y,3/4+x,1/4+z
1/2-y,1/4+x,3/4+z
-y,3/4+x,3/4+z
-y,1/4+x,1/4+z
x,1/2+z,1/2+y
x,+z,+y
1/2+x,1/2+z,+y
1/2+x,+z,1/2+y
-z,1/2-y,1/2-x
-z,-y,-x
1/2-z,1/2-y,-x
1/2-z,-y,1/2-x
y,1/2+x,1/2+z
y,+x,+z
1/2+y,1/2+x,+z
1/2+y,+x,1/2+z
-x,1/2-z,1/2-y
-x,-z,-y
1/2-x,1/2-z,-y
1/2-x,-z,1/2-y
z,1/2+y,1/2+x
z,+y,+x
1/2+z,1/2+y,+x
1/2+z,+y,1/2+x
-y,1/2-x,1/2-z
-y,-x,-z
1/2-y,1/2-x,-z
1/2-y,-x,1/2-z
3/4+z,1/4+x,1/2-y
3/4+z,3/4+x,-y
1/4+z,1/4+x,-y
1/4+z,3/4+x,1/2-y
3/4-y,1/4-z,1/2+x
3/4-y,3/4-z,+x
1/4-y,1/4-z,+x
1/4-y,3/4-z,1/2+x
3/4+x,1/4+y,1/2-z
3/4+x,3/4+y,-z
1/4+x,1/4+y,-z
1/4+x,3/4+y,1/2-z
3/4-z,1/4-x,1/2+y
3/4-z,3/4-x,+y
1/4-z,1/4-x,+y
1/4-z,3/4-x,1/2+y
3/4+y,1/4+z,1/2-x
3/4+y,3/4+z,-x
1/4+y,1/4+z,-x
1/4+y,3/4+z,1/2-x
3/4-x,1/4-y,1/2+z
3/4-x,3/4-y,+z
1/4-x,1/4-y,+z
1/4-x,3/4-y,1/2+z
-z,3/4+x,3/4+y
-z,1/4+x,1/4+y
1/2-z,3/4+x,1/4+y
1/2-z,1/4+x,3/4+y
y,3/4-z,3/4-x
y,1/4-z,1/4-x
1/2+y,3/4-z,1/4-x
1/2+y,1/4-z,3/4-x
-x,3/4+y,3/4+z
-x,1/4+y,1/4+z
1/2-x,3/4+y,1/4+z
1/2-x,1/4+y,3/4+z
z,3/4-x,3/4-y
z,1/4-x,1/4-y
1/2+z,3/4-x,1/4-y
1/2+z,1/4-x,3/4-y
-y,3/4+z,3/4+x
-y,1/4+z,1/4+x
1/2-y,3/4+z,1/4+x
1/2-y,1/4+z,3/4+x
x,3/4-y,3/4-z
x,1/4-y,1/4-z
1/2+x,3/4-y,1/4-z
1/2+x,1/4-y,3/4-z
1/4-x,1/2+z,3/4-y
1/4-x,+z,1/4-y
3/4-x,1/2+z,1/4-y
3/4-x,+z,3/4-y
1/4+z,1/2-y,3/4+x
1/4+z,-y,1/4+x
3/4+z,1/2-y,1/4+x
3/4+z,-y,3/4+x
1/4-y,1/2+x,3/4-z
1/4-y,+x,1/4-z
3/4-y,1/2+x,1/4-z
3/4-y,+x,3/4-z
1/4+x,1/2-z,3/4+y
1/4+x,-z,1/4+y
3/4+x,1/2-z,1/4+y
3/4+x,-z,3/4+y
1/4-z,1/2+y,3/4-x
1/4-z,+y,1/4-x
3/4-z,1/2+y,1/4-x
3/4-z,+y,3/4-x
1/4+y,1/2-x,3/4+z
1/4+y,-x,1/4+z
3/4+y,1/2-x,1/4+z
3/4+y,-x,3/4+z
3/4-x,3/4-z,y
3/4-x,1/4-z,1/2+y
1/4-x,3/4-z,1/2+y
1/4-x,1/4-z,y
3/4+z,3/4+y,-x
3/4+z,1/4+y,1/2-x
1/4+z,3/4+y,1/2-x
1/4+z,1/4+y,-x
3/4-y,3/4-x,z
3/4-y,1/4-x,1/2+z
1/4-y,3/4-x,1/2+z
1/4-y,1/4-x,z
3/4+x,3/4+z,-y
3/4+x,1/4+z,1/2-y
1/4+x,3/4+z,1/2-y
1/4+x,1/4+z,-y
3/4-z,3/4-y,x
3/4-z,1/4-y,1/2+x
1/4-z,3/4-y,1/2+x
1/4-z,1/4-y,x
3/4+y,3/4+x,-z
3/4+y,1/4+x,1/2-z
1/4+y,3/4+x,1/2-z
1/4+y,1/4+x,-z
-z,-x,-y
-z,1/2-x,1/2-y
1/2-z,-x,1/2-y
1/2-z,1/2-x,-y
y,z,x
y,1/2+z,1/2+x
1/2+y,z,1/2+x
1/2+y,1/2+z,x
-x,-y,-z
-x,1/2-y,1/2-z
1/2-x,-y,1/2-z
1/2-x,1/2-y,-z
z,x,y
z,1/2+x,1/2+y
1/2+z,x,1/2+y
1/2+z,1/2+x,y
-y,-z,-x
-y,1/2-z,1/2-x
1/2-y,-z,1/2-x
1/2-y,1/2-z,-x

loop_
_atom_site_aniso_label
_atom_site_aniso_U_11
_atom_site_aniso_U_22
_atom_site_aniso_U_33
_atom_site_aniso_U_12
_atom_site_aniso_U_13
_atom_site_aniso_U_23
TaB 0.02020 0.02020 0.02020 -0.00400 -0.00400 -0.00400
NbB 0.02020 0.02020 0.02020 -0.00400 -0.00400 -0.00400
Oo 0.02120 0.02330 0.02330 0.00000 0.00000 0.00430
O-Ho 0.02120 0.02330 0.02330 0.00000 0.00000 0.00430
Fo 0.02120 0.02330 0.02330 0.00000 0.00000 0.00430

loop_
_atom_site_label
_atom_site_fract_x
_atom_site_fract_y
_atom_site_fract_z
_atom_site_occupancy
_atom_site_U_iso_or_equiv
_atom_site_type_symbol
_atom_site_attached_hydrogens
Sb3+A 0.51800 0.51800 0.45500 0.04750 0.01500 Sb 0
NaA 0.51800 0.51800 0.45500 0.02580 0.01500 Na 0
PbA 0.51800 0.51800 0.45500 0.00170 0.01500 Pb 0
Bi3+A 0.51800 0.51800 0.45500 0.00080 0.01500 Bi 0
TaB 0.00000 0.00000 0.00000 0.94000 ? Ta 0
NbB 0.00000 0.00000 0.00000 0.06000 ? Nb 0
Oo 0.31400 0.12500 0.12500 0.94830 ? O 0
O-Ho 0.31400 0.12500 0.12500 0.02580 ? O 1
Fo 0.31400 0.12500 0.12500 0.02580 ? F 0
Csphi 0.37500 0.37500 0.37500 0.31000 0.05800 Cs 0
O-Hphi 0.37500 0.37500 0.37500 0.34500 0.05800 O 0
Fphi 0.37500 0.37500 0.37500 0.34500 0.05800 F 0

loop_
_cod_changelog_entry_id
_cod_changelog_entry_author
_cod_changelog_entry_date
_cod_changelog_entry_text
1
;cod-tools version 3.8.0
Id: cif_guess_AMCSD_atom_types 9581 2023-05-17 12:35:41Z saulius
;
2023-05-23T09:19:55+03:00
;Derived atom types and hydrogen counts
from atom names that follow the AMCSD naming convention
(Wat == water, O-H == hydroxyl).
;
2
;cod-tools version 3.10.1
Id: cif_fix_AMCSD_aniso_labels 10200 2024-08-01 14:09:44Z saulius
;
2024-08-02T12:21:25+03:00
;Changed the following '_atom_site_aniso_label' values:
'OHo' -> 'O-Ho'
;

loop_
_cod_related_entry_id
_cod_related_entry_database
_cod_related_entry_code
1 AMCSD 0014636
